data_1545982
loop_
_publ_author_name
'Wheatley, Andrew'
'Peel, Andrew'
'Ackroyd, Ryan'

_publ_section_title
;
 Metal exchange in lithiocuprates: implications for our understanding of
 structure and reactivity
;
_journal_name_full 'Chem. Sci.'
_journal_paper_doi 10.1039/C7SC01423F
_journal_year 2017
_chemical_formula_moiety 'C46 H88 Cu2 Li4 N6 O4'
_chemical_formula_sum 'C46 H88 Cu2 Li4 N6 O4'
_chemical_formula_weight 944.06
_space_group_crystal_system triclinic
_space_group_IT_number 2
_space_group_name_Hall '-P 1'
_space_group_name_H-M_alt 'P -1'
_symmetry_space_group_name_Hall '-P 1'
_symmetry_space_group_name_H-M 'P -1'
_atom_sites_solution_hydrogens geom
_audit_creation_method SHELXL-2016/4
_audit_update_record
;
2017-03-26 deposited with the CCDC.
2017-05-03 downloaded from the CCDC.
;
_cell_angle_alpha 98.376(2)
_cell_angle_beta 95.058(2)
_cell_angle_gamma 94.955(2)
_cell_formula_units_Z 1
_cell_length_a 8.4118(4)
_cell_length_b 11.5807(5)
_cell_length_c 13.5645(6)
_cell_measurement_reflns_used 9967
_cell_measurement_temperature 180(2)
_cell_measurement_theta_max 66.75
_cell_measurement_theta_min 3.311
_cell_volume 1295.58(10)
_computing_cell_refinement 'SAINT (Bruker, 2016)'
_computing_data_collection 'APEX3 (Bruker, 2016)'
_computing_data_reduction SAINT
_computing_structure_refinement 'SHELXL-2016/4 (Sheldrick, 2016)'
_computing_structure_solution 'SHELXT (Sheldrick, 2106)'
_diffrn_ambient_temperature 180(2)
_diffrn_measured_fraction_theta_full 0.985
_diffrn_measured_fraction_theta_max 0.985
_diffrn_measurement_device_type 'Bruker D8-QUEST PHOTON-100'
_diffrn_measurement_method 'Thin slice \w and \f scans'
_diffrn_radiation_source 'Incoatec I\mS Cu microsource'
_diffrn_radiation_type CuK\a
_diffrn_radiation_wavelength 1.54184
_diffrn_reflns_av_unetI/netI 0.0310
_diffrn_reflns_Laue_measured_fraction_full 0.985
_diffrn_reflns_Laue_measured_fraction_max 0.985
_diffrn_reflns_limit_h_max 9
_diffrn_reflns_limit_h_min -10
_diffrn_reflns_limit_k_max 13
_diffrn_reflns_limit_k_min -13
_diffrn_reflns_limit_l_max 16
_diffrn_reflns_limit_l_min 0
_diffrn_reflns_number 4430
_diffrn_reflns_point_group_measured_fraction_full 0.985
_diffrn_reflns_point_group_measured_fraction_max 0.985
_diffrn_reflns_theta_full 66.793
_diffrn_reflns_theta_max 66.793
_diffrn_reflns_theta_min 3.311
_exptl_absorpt_coefficient_mu 1.344
_exptl_absorpt_correction_T_max 0.752819
_exptl_absorpt_correction_T_min 0.599542
_exptl_absorpt_correction_type multi-scan
_exptl_absorpt_process_details
;
Multi-scan from symmetry-related measurements 'TWINABS (Bruker, 2016)
;
_exptl_crystal_colour colourless
_exptl_crystal_density_diffrn 1.210
_exptl_crystal_description block
_exptl_crystal_F_000 508
_exptl_crystal_size_max 0.240
_exptl_crystal_size_mid 0.140
_exptl_crystal_size_min 0.070
_refine_diff_density_max 0.261
_refine_diff_density_min -0.452
_refine_diff_density_rms 0.069
_refine_ls_extinction_method none
_refine_ls_goodness_of_fit_ref 1.082
_refine_ls_hydrogen_treatment constr
_refine_ls_matrix_type full
_refine_ls_number_parameters 289
_refine_ls_number_reflns 4430
_refine_ls_number_restraints 0
_refine_ls_restrained_S_all 1.082
_refine_ls_R_factor_all 0.0386
_refine_ls_R_factor_gt 0.0351
_refine_ls_shift/su_max 0.001
_refine_ls_shift/su_mean 0.000
_refine_ls_structure_factor_coef Fsqd
_refine_ls_weighting_details 'w=1/[\s^2^(Fo^2^)+(0.0579P)^2^+0.6445P] where P=(Fo^2^+2Fc^2^)/3'
_refine_ls_weighting_scheme calc
_refine_ls_wR_factor_gt 0.0965
_refine_ls_wR_factor_ref 0.1026
_reflns_Friedel_coverage 0.000
_reflns_number_gt 4183
_reflns_number_total 4430
_reflns_threshold_expression 'I > 2\s(I)'
_cod_data_source_file c7sc01423f2.cif
_cod_data_source_block aw1611
_cod_database_code 1545982
_shelx_shelxl_version_number 2016/4
_shelx_space_group_comment
;
The symmetry employed for this shelxl refinement is uniquely defined
by the following loop, which should always be used as a source of
symmetry information in preference to the above space-group names.
They are only intended as comments.
;
_shelx_estimated_absorpt_t_min 0.739
_shelx_estimated_absorpt_t_max 0.912

loop_
_space_group_symop_operation_xyz
'x, y, z'
'-x, -y, -z'

loop_
_atom_site_label
_atom_site_type_symbol
_atom_site_fract_x
_atom_site_fract_y
_atom_site_fract_z
_atom_site_U_iso_or_equiv
_atom_site_adp_type
_atom_site_occupancy
_atom_site_site_symmetry_order
_atom_site_calc_flag
_atom_site_refinement_flags_posn
_atom_site_refinement_flags_adp
CU1 Cu 0.17305(3) 0.51038(3) 0.76772(2) 0.01943(11) Uani 1 1 d . .
O1 O 0.4685(3) 0.84914(16) 0.71439(14) 0.0449(5) Uani 1 1 d . .
N1 N 0.1629(2) 0.35735(15) 0.69080(12) 0.0182(4) Uani 1 1 d . .
O2 O 0.6638(2) 0.63747(17) 0.53591(14) 0.0452(5) Uani 1 1 d . .
N2 N 0.2053(2) 0.67077(15) 0.83151(12) 0.0199(4) Uani 1 1 d . .
N3 N 0.4432(3) 0.58529(19) 0.62475(16) 0.0374(5) Uani 1 1 d . .
C1 C 0.2592(3) 0.2744(2) 0.73853(17) 0.0250(5) Uani 1 1 d . .
C2 C 0.4351(3) 0.3267(2) 0.7513(2) 0.0408(6) Uani 1 1 d . .
H2A H 0.470788 0.333743 0.685420 0.061 Uiso 1 1 calc R U
H2B H 0.501655 0.275296 0.784381 0.061 Uiso 1 1 calc R U
H2C H 0.445099 0.404481 0.792344 0.061 Uiso 1 1 calc R U
C3 C 0.2150(3) 0.2546(2) 0.84332(18) 0.0370(6) Uani 1 1 d . .
H3A H 0.105848 0.215368 0.837499 0.055 Uiso 1 1 calc R U
H3B H 0.220770 0.330314 0.887082 0.055 Uiso 1 1 calc R U
H3C H 0.290443 0.205355 0.871865 0.055 Uiso 1 1 calc R U
C4 C 0.2513(3) 0.1549(2) 0.6712(2) 0.0342(6) Uani 1 1 d . .
H4A H 0.310896 0.164243 0.612604 0.041 Uiso 1 1 calc R U
H4B H 0.305229 0.099806 0.708974 0.041 Uiso 1 1 calc R U
C5 C 0.0815(3) 0.1020(2) 0.6342(2) 0.0348(6) Uani 1 1 d . .
H5A H 0.023028 0.084896 0.691509 0.042 Uiso 1 1 calc R U
H5B H 0.083418 0.027723 0.588053 0.042 Uiso 1 1 calc R U
C6 C -0.0020(3) 0.1898(2) 0.58006(18) 0.0308(5) Uani 1 1 d . .
H6A H -0.114245 0.157405 0.557640 0.037 Uiso 1 1 calc R U
H6B H 0.052305 0.200670 0.519727 0.037 Uiso 1 1 calc R U
C7 C -0.0017(3) 0.30944(19) 0.64574(16) 0.0219(4) Uani 1 1 d . .
C8 C -0.1251(3) 0.3013(2) 0.7224(2) 0.0336(6) Uani 1 1 d . .
H8A H -0.122585 0.377400 0.765138 0.050 Uiso 1 1 calc R U
H8B H -0.098653 0.241603 0.763808 0.050 Uiso 1 1 calc R U
H8C H -0.232544 0.279542 0.686921 0.050 Uiso 1 1 calc R U
C9 C -0.0594(3) 0.3943(2) 0.57730(19) 0.0333(6) Uani 1 1 d . .
H9A H -0.065692 0.471053 0.617285 0.050 Uiso 1 1 calc R U
H9B H -0.165777 0.363795 0.543544 0.050 Uiso 1 1 calc R U
H9C H 0.016105 0.402386 0.527124 0.050 Uiso 1 1 calc R U
C10 C 0.0652(3) 0.7381(2) 0.81415(17) 0.0277(5) Uani 1 1 d . .
C11 C -0.0940(3) 0.6811(3) 0.8424(2) 0.0461(7) Uani 1 1 d . .
H11A H -0.089744 0.686920 0.915423 0.069 Uiso 1 1 calc R U
H11B H -0.109894 0.598301 0.811927 0.069 Uiso 1 1 calc R U
H11C H -0.183182 0.721843 0.817833 0.069 Uiso 1 1 calc R U
C12 C 0.0426(3) 0.7422(2) 0.70136(19) 0.0382(6) Uani 1 1 d . .
H12A H 0.139174 0.782265 0.681222 0.057 Uiso 1 1 calc R U
H12B H -0.049879 0.784899 0.686178 0.057 Uiso 1 1 calc R U
H12C H 0.024198 0.662078 0.664595 0.057 Uiso 1 1 calc R U
C13 C 0.0975(3) 0.8655(2) 0.8681(2) 0.0395(6) Uani 1 1 d . .
H13A H 0.179852 0.907838 0.835047 0.047 Uiso 1 1 calc R U
H13B H -0.002099 0.904573 0.861122 0.047 Uiso 1 1 calc R U
C14 C 0.1547(4) 0.8745(3) 0.9792(2) 0.0455(7) Uani 1 1 d . .
H14A H 0.178496 0.957848 1.009905 0.055 Uiso 1 1 calc R U
H14B H 0.070295 0.837860 1.014488 0.055 Uiso 1 1 calc R U
C15 C 0.3051(3) 0.8114(2) 0.98810(18) 0.0358(6) Uani 1 1 d . .
H15A H 0.341278 0.814015 1.059920 0.043 Uiso 1 1 calc R U
H15B H 0.391089 0.853499 0.957802 0.043 Uiso 1 1 calc R U
C16 C 0.2805(3) 0.6827(2) 0.93700(15) 0.0259(5) Uani 1 1 d . .
C17 C 0.1886(4) 0.6090(3) 1.00319(19) 0.0445(7) Uani 1 1 d . .
H17A H 0.171634 0.527009 0.970724 0.067 Uiso 1 1 calc R U
H17B H 0.084651 0.638956 1.012578 0.067 Uiso 1 1 calc R U
H17C H 0.251015 0.614200 1.068480 0.067 Uiso 1 1 calc R U
C18 C 0.4457(3) 0.6395(2) 0.93174(19) 0.0365(6) Uani 1 1 d . .
H18A H 0.434344 0.556671 0.901569 0.055 Uiso 1 1 calc R U
H18B H 0.501089 0.648371 0.999467 0.055 Uiso 1 1 calc R U
H18C H 0.508138 0.685765 0.890792 0.055 Uiso 1 1 calc R U
C20 C 0.5656(3) 0.9314(2) 0.7879(2) 0.0427(7) Uani 1 1 d . .
H20A H 0.625944 0.890155 0.835717 0.051 Uiso 1 1 calc R U
H20B H 0.498036 0.984242 0.825674 0.051 Uiso 1 1 calc R U
C21 C 0.6786(4) 1.0000(3) 0.7342(3) 0.0589(9) Uani 1 1 d . .
H21A H 0.670991 1.085095 0.752437 0.071 Uiso 1 1 calc R U
H21B H 0.790403 0.983780 0.751668 0.071 Uiso 1 1 calc R U
C22 C 0.6304(5) 0.9620(4) 0.6263(3) 0.0736(12) Uani 1 1 d . .
H22A H 0.712170 0.916098 0.595405 0.088 Uiso 1 1 calc R U
H22B H 0.618139 1.030824 0.591816 0.088 Uiso 1 1 calc R U
C23 C 0.4748(4) 0.8883(2) 0.6185(2) 0.0411(6) Uani 1 1 d . .
H23A H 0.384173 0.934666 0.604633 0.049 Uiso 1 1 calc R U
H23B H 0.469969 0.820533 0.564257 0.049 Uiso 1 1 calc R U
C19 C 0.5520(3) 0.6096(2) 0.58079(17) 0.0304(5) Uani 1 1 d . .
LI1 Li 0.3637(5) 0.6983(4) 0.7330(3) 0.0338(9) Uani 1 1 d . .
LI2 Li 0.2964(5) 0.4323(4) 0.5966(3) 0.0331(9) Uani 1 1 d . .

loop_
_atom_site_aniso_label
_atom_site_aniso_U_11
_atom_site_aniso_U_22
_atom_site_aniso_U_33
_atom_site_aniso_U_23
_atom_site_aniso_U_13
_atom_site_aniso_U_12
CU1 0.01902(17) 0.02039(17) 0.01802(16) -0.00039(13) 0.00528(12) -0.00060(11)
O1 0.0619(13) 0.0329(10) 0.0355(10) -0.0016(8) 0.0152(9) -0.0194(9)
N1 0.0152(8) 0.0200(9) 0.0192(8) 0.0014(7) 0.0052(7) 0.0003(7)
O2 0.0478(11) 0.0445(11) 0.0414(10) -0.0058(9) 0.0310(9) -0.0121(9)
N2 0.0215(9) 0.0213(9) 0.0158(8) -0.0023(7) 0.0045(7) 0.0022(7)
N3 0.0428(12) 0.0299(11) 0.0382(11) -0.0019(9) 0.0221(10) -0.0093(9)
C1 0.0221(11) 0.0242(11) 0.0290(11) 0.0006(9) 0.0044(9) 0.0079(9)
C2 0.0216(12) 0.0403(15) 0.0567(17) -0.0016(13) -0.0044(11) 0.0062(11)
C3 0.0468(15) 0.0387(14) 0.0268(12) 0.0088(11) -0.0016(11) 0.0111(12)
C4 0.0378(14) 0.0264(13) 0.0384(13) 0.0001(10) 0.0041(11) 0.0114(11)
C5 0.0410(14) 0.0206(11) 0.0406(14) -0.0017(10) 0.0030(11) 0.0021(10)
C6 0.0323(13) 0.0246(12) 0.0314(12) -0.0025(10) -0.0025(10) -0.0018(10)
C7 0.0208(10) 0.0210(11) 0.0231(10) 0.0028(9) 0.0019(8) -0.0008(8)
C8 0.0205(11) 0.0360(14) 0.0447(14) 0.0047(11) 0.0123(10) -0.0022(10)
C9 0.0351(13) 0.0308(13) 0.0317(12) 0.0056(10) -0.0095(10) 0.0024(10)
C10 0.0264(12) 0.0263(12) 0.0290(12) -0.0035(9) 0.0040(9) 0.0072(9)
C11 0.0255(13) 0.0530(17) 0.0583(18) 0.0008(14) 0.0095(12) 0.0034(12)
C12 0.0441(15) 0.0341(14) 0.0347(13) 0.0032(11) -0.0076(11) 0.0095(11)
C13 0.0439(15) 0.0300(13) 0.0422(15) -0.0073(11) 0.0037(12) 0.0136(11)
C14 0.0560(18) 0.0389(15) 0.0365(14) -0.0139(12) 0.0072(13) 0.0064(13)
C15 0.0458(14) 0.0332(13) 0.0233(11) -0.0061(10) 0.0005(10) -0.0036(11)
C16 0.0312(12) 0.0282(12) 0.0162(10) -0.0011(9) 0.0031(9) -0.0016(9)
C17 0.0647(19) 0.0448(16) 0.0230(12) 0.0074(11) 0.0096(12) -0.0095(14)
C18 0.0371(14) 0.0394(14) 0.0295(12) -0.0012(11) -0.0074(11) 0.0065(11)
C20 0.0470(16) 0.0322(14) 0.0456(16) 0.0045(12) 0.0031(13) -0.0107(12)
C21 0.0503(18) 0.0565(19) 0.067(2) 0.0168(17) 0.0075(16) -0.0225(15)
C22 0.072(2) 0.087(3) 0.063(2) 0.022(2) 0.0275(19) -0.024(2)
C23 0.0575(17) 0.0262(13) 0.0408(15) 0.0050(11) 0.0119(13) 0.0040(12)
C19 0.0391(14) 0.0206(11) 0.0282(12) -0.0077(9) 0.0113(11) -0.0045(10)
LI1 0.041(2) 0.028(2) 0.032(2) -0.0004(17) 0.0165(18) -0.0073(18)
LI2 0.036(2) 0.030(2) 0.033(2) -0.0011(17) 0.0211(18) -0.0043(17)

loop_
_atom_type_symbol
_atom_type_description
_atom_type_scat_dispersion_real
_atom_type_scat_dispersion_imag
_atom_type_scat_source
C C 0.0181 0.0091 'International Tables Vol C Tables 4.2.6.8 and 6.1.1.4'
H H 0.0000 0.0000 'International Tables Vol C Tables 4.2.6.8 and 6.1.1.4'
Li Li 0.0008 0.0003 'International Tables Vol C Tables 4.2.6.8 and 6.1.1.4'
N N 0.0311 0.0180 'International Tables Vol C Tables 4.2.6.8 and 6.1.1.4'
O O 0.0492 0.0322 'International Tables Vol C Tables 4.2.6.8 and 6.1.1.4'
Cu Cu -1.9646 0.5888 'International Tables Vol C Tables 4.2.6.8 and 6.1.1.4'

loop_
_geom_angle_atom_site_label_1
_geom_angle_atom_site_label_2
_geom_angle_atom_site_label_3
_geom_angle
_geom_angle_site_symmetry_1
_geom_angle_site_symmetry_3
N1 CU1 N2 171.47(7) . .
N1 CU1 LI2 48.26(10) . .
N2 CU1 LI2 123.27(10) . .
N1 CU1 LI1 123.84(10) . .
N2 CU1 LI1 47.64(10) . .
LI2 CU1 LI1 76.04(12) . .
C20 O1 C23 108.68(19) . .
C20 O1 LI1 126.8(2) . .
C23 O1 LI1 124.1(2) . .
C7 N1 C1 115.96(16) . .
C7 N1 CU1 113.80(13) . .
C1 N1 CU1 114.34(13) . .
C7 N1 LI2 114.00(18) . .
C1 N1 LI2 108.50(18) . .
CU1 N1 LI2 86.61(14) . .
C19 O2 LI2 126.4(2) . 2_666
C10 N2 C16 116.70(17) . .
C10 N2 CU1 113.89(13) . .
C16 N2 CU1 112.01(14) . .
C10 N2 LI1 109.84(19) . .
C16 N2 LI1 113.41(19) . .
CU1 N2 LI1 87.43(14) . .
C19 N3 LI1 123.5(2) . .
C19 N3 LI2 126.0(2) . .
LI1 N3 LI2 110.28(18) . .
N1 C1 C2 107.31(19) . .
N1 C1 C4 111.71(18) . .
C2 C1 C4 106.74(19) . .
N1 C1 C3 114.82(18) . .
C2 C1 C3 107.0(2) . .
C4 C1 C3 108.8(2) . .
C1 C2 H2A 109.5 . .
C1 C2 H2B 109.5 . .
H2A C2 H2B 109.5 . .
C1 C2 H2C 109.5 . .
H2A C2 H2C 109.5 . .
H2B C2 H2C 109.5 . .
C1 C3 H3A 109.5 . .
C1 C3 H3B 109.5 . .
H3A C3 H3B 109.5 . .
C1 C3 H3C 109.5 . .
H3A C3 H3C 109.5 . .
H3B C3 H3C 109.5 . .
C5 C4 C1 113.4(2) . .
C5 C4 H4A 108.9 . .
C1 C4 H4A 108.9 . .
C5 C4 H4B 108.9 . .
C1 C4 H4B 108.9 . .
H4A C4 H4B 107.7 . .
C4 C5 C6 108.2(2) . .
C4 C5 H5A 110.1 . .
C6 C5 H5A 110.1 . .
C4 C5 H5B 110.1 . .
C6 C5 H5B 110.1 . .
H5A C5 H5B 108.4 . .
C5 C6 C7 112.89(19) . .
C5 C6 H6A 109.0 . .
C7 C6 H6A 109.0 . .
C5 C6 H6B 109.0 . .
C7 C6 H6B 109.0 . .
H6A C6 H6B 107.8 . .
N1 C7 C9 106.92(17) . .
N1 C7 C6 111.73(18) . .
C9 C7 C6 107.12(18) . .
N1 C7 C8 114.20(18) . .
C9 C7 C8 106.6(2) . .
C6 C7 C8 109.82(19) . .
C7 C8 H8A 109.5 . .
C7 C8 H8B 109.5 . .
H8A C8 H8B 109.5 . .
C7 C8 H8C 109.5 . .
H8A C8 H8C 109.5 . .
H8B C8 H8C 109.5 . .
C7 C9 H9A 109.5 . .
C7 C9 H9B 109.5 . .
H9A C9 H9B 109.5 . .
C7 C9 H9C 109.5 . .
H9A C9 H9C 109.5 . .
H9B C9 H9C 109.5 . .
N2 C10 C12 106.57(19) . .
N2 C10 C13 111.46(19) . .
C12 C10 C13 107.4(2) . .
N2 C10 C11 114.2(2) . .
C12 C10 C11 107.0(2) . .
C13 C10 C11 109.9(2) . .
C10 C11 H11A 109.5 . .
C10 C11 H11B 109.5 . .
H11A C11 H11B 109.5 . .
C10 C11 H11C 109.5 . .
H11A C11 H11C 109.5 . .
H11B C11 H11C 109.5 . .
C10 C12 H12A 109.5 . .
C10 C12 H12B 109.5 . .
H12A C12 H12B 109.5 . .
C10 C12 H12C 109.5 . .
H12A C12 H12C 109.5 . .
H12B C12 H12C 109.5 . .
C14 C13 C10 113.1(2) . .
C14 C13 H13A 109.0 . .
C10 C13 H13A 109.0 . .
C14 C13 H13B 109.0 . .
C10 C13 H13B 109.0 . .
H13A C13 H13B 107.8 . .
C15 C14 C13 108.0(2) . .
C15 C14 H14A 110.1 . .
C13 C14 H14A 110.1 . .
C15 C14 H14B 110.1 . .
C13 C14 H14B 110.1 . .
H14A C14 H14B 108.4 . .
C14 C15 C16 113.4(2) . .
C14 C15 H15A 108.9 . .
C16 C15 H15A 108.9 . .
C14 C15 H15B 108.9 . .
C16 C15 H15B 108.9 . .
H15A C15 H15B 107.7 . .
N2 C16 C18 106.69(18) . .
N2 C16 C17 114.17(19) . .
C18 C16 C17 107.5(2) . .
N2 C16 C15 111.83(19) . .
C18 C16 C15 107.28(19) . .
C17 C16 C15 109.05(19) . .
C16 C17 H17A 109.5 . .
C16 C17 H17B 109.5 . .
H17A C17 H17B 109.5 . .
C16 C17 H17C 109.5 . .
H17A C17 H17C 109.5 . .
H17B C17 H17C 109.5 . .
C16 C18 H18A 109.5 . .
C16 C18 H18B 109.5 . .
H18A C18 H18B 109.5 . .
C16 C18 H18C 109.5 . .
H18A C18 H18C 109.5 . .
H18B C18 H18C 109.5 . .
O1 C20 C21 107.2(2) . .
O1 C20 H20A 110.3 . .
C21 C20 H20A 110.3 . .
O1 C20 H20B 110.3 . .
C21 C20 H20B 110.3 . .
H20A C20 H20B 108.5 . .
C22 C21 C20 106.2(3) . .
C22 C21 H21A 110.5 . .
C20 C21 H21A 110.5 . .
C22 C21 H21B 110.5 . .
C20 C21 H21B 110.5 . .
H21A C21 H21B 108.7 . .
C21 C22 C23 106.4(3) . .
C21 C22 H22A 110.4 . .
C23 C22 H22A 110.4 . .
C21 C22 H22B 110.4 . .
C23 C22 H22B 110.4 . .
H22A C22 H22B 108.6 . .
O1 C23 C22 105.3(3) . .
O1 C23 H23A 110.7 . .
C22 C23 H23A 110.7 . .
O1 C23 H23B 110.7 . .
C22 C23 H23B 110.7 . .
H23A C23 H23B 108.8 . .
N3 C19 O2 178.5(3) . .
O1 LI1 N2 126.6(2) . .
O1 LI1 N3 102.8(2) . .
N2 LI1 N3 130.5(2) . .
O1 LI1 CU1 169.7(2) . .
N2 LI1 CU1 44.93(9) . .
N3 LI1 CU1 85.64(15) . .
O1 LI1 LI2 135.2(2) . .
N2 LI1 LI2 96.39(16) . .
N3 LI1 LI2 35.03(11) . .
CU1 LI1 LI2 51.73(10) . .
O2 LI2 N1 126.6(2) 2_666 .
O2 LI2 N3 104.35(19) 2_666 .
N1 LI2 N3 128.5(2) . .
O2 LI2 CU1 167.3(2) 2_666 .
N1 LI2 CU1 45.13(9) . .
N3 LI2 CU1 85.80(15) . .
O2 LI2 LI1 135.89(19) 2_666 .
N1 LI2 LI1 97.07(16) . .
N3 LI2 LI1 34.69(11) . .
CU1 LI2 LI1 52.24(10) . .

loop_
_geom_bond_atom_site_label_1
_geom_bond_atom_site_label_2
_geom_bond_distance
_geom_bond_site_symmetry_2
CU1 N1 1.9120(17) .
CU1 N2 1.9173(17) .
CU1 LI2 2.693(4) .
CU1 LI1 2.712(4) .
O1 C20 1.419(3) .
O1 C23 1.441(3) .
O1 LI1 1.949(4) .
N1 C7 1.489(3) .
N1 C1 1.490(3) .
N1 LI2 2.013(4) .
O2 C19 1.210(3) .
O2 LI2 1.931(4) 2_666
N2 C10 1.489(3) .
N2 C16 1.495(3) .
N2 LI1 2.006(4) .
N3 C19 1.172(3) .
N3 LI1 2.020(5) .
N3 LI2 2.037(5) .
C1 C2 1.535(3) .
C1 C4 1.537(3) .
C1 C3 1.544(3) .
C2 H2A 0.9800 .
C2 H2B 0.9800 .
C2 H2C 0.9800 .
C3 H3A 0.9800 .
C3 H3B 0.9800 .
C3 H3C 0.9800 .
C4 C5 1.516(4) .
C4 H4A 0.9900 .
C4 H4B 0.9900 .
C5 C6 1.521(3) .
C5 H5A 0.9900 .
C5 H5B 0.9900 .
C6 C7 1.534(3) .
C6 H6A 0.9900 .
C6 H6B 0.9900 .
C7 C9 1.527(3) .
C7 C8 1.539(3) .
C8 H8A 0.9800 .
C8 H8B 0.9800 .
C8 H8C 0.9800 .
C9 H9A 0.9800 .
C9 H9B 0.9800 .
C9 H9C 0.9800 .
C10 C12 1.533(3) .
C10 C13 1.539(3) .
C10 C11 1.545(3) .
C11 H11A 0.9800 .
C11 H11B 0.9800 .
C11 H11C 0.9800 .
C12 H12A 0.9800 .
C12 H12B 0.9800 .
C12 H12C 0.9800 .
C13 C14 1.528(4) .
C13 H13A 0.9900 .
C13 H13B 0.9900 .
C14 C15 1.519(4) .
C14 H14A 0.9900 .
C14 H14B 0.9900 .
C15 C16 1.538(3) .
C15 H15A 0.9900 .
C15 H15B 0.9900 .
C16 C18 1.521(3) .
C16 C17 1.537(3) .
C17 H17A 0.9800 .
C17 H17B 0.9800 .
C17 H17C 0.9800 .
C18 H18A 0.9800 .
C18 H18B 0.9800 .
C18 H18C 0.9800 .
C20 C21 1.492(4) .
C20 H20A 0.9900 .
C20 H20B 0.9900 .
C21 C22 1.475(5) .
C21 H21A 0.9900 .
C21 H21B 0.9900 .
C22 C23 1.487(4) .
C22 H22A 0.9900 .
C22 H22B 0.9900 .
C23 H23A 0.9900 .
C23 H23B 0.9900 .
LI1 LI2 3.329(6) .
LI2 O2 1.931(4) 2_666
